data_2212956
loop_
_publ_author_name
'Suchada Chantrapromma'
'Nawong Boonnak'
'Hoong-Kun Fun'
'Chatchanok Karalai'

_publ_section_title
;
 Artocarpin dichloromethane hemisolvate
;
_journal_coeditor_code LH2327
_journal_issue 4
_journal_name_full 'Acta Crystallographica Section E'
_journal_page_first o1864
_journal_page_last o1866
_journal_paper_doi 10.1107/S1600536807011646
_journal_volume 63
_journal_year 2007
_chemical_formula_iupac 'C26 H28 O6, 0.5C H2 Cl2'
_chemical_formula_moiety 'C26 H28 O6, 0.5(C H2 Cl2)'
_chemical_formula_sum 'C26.5 H29 Cl O6'
_chemical_formula_weight 478.94
_chemical_melting_point 537.0(10)
_chemical_name_common
;
Artocapin dichoromethane hemisolvate
;
_chemical_name_systematic
;
2-(2,4-dihydroxyphenyl)-5-Hydroxy-7-methoxy-6-(3-methyl-1-butenyl)-
3-(3-methyl-2-butenyl)-4H-1-benzopyran-4-one dichoromethane hemisolvate
;
_space_group_IT_number 2
_symmetry_cell_setting triclinic
_symmetry_space_group_name_Hall '-P 1'
_symmetry_space_group_name_H-M 'P -1'
_atom_sites_solution_hydrogens geom
_atom_sites_solution_primary direct
_atom_sites_solution_secondary difmap
_audit_creation_method SHELXL-97
_cell_angle_alpha 94.5960(10)
_cell_angle_beta 99.1040(10)
_cell_angle_gamma 97.3310(10)
_cell_formula_units_Z 4
_cell_length_a 8.31000(10)
_cell_length_b 16.1722(2)
_cell_length_c 18.6940(3)
_cell_measurement_reflns_used 13015
_cell_measurement_temperature 100.00(10)
_cell_measurement_theta_max 29.00
_cell_measurement_theta_min 1.11
_cell_volume 2447.44(6)
_computing_cell_refinement 'SAINT (Bruker, 2005)'
_computing_data_collection 'APEX2 (Bruker, 2005)'
_computing_data_reduction SAINT
_computing_molecular_graphics SHELXTL
_computing_publication_material
;
SHELXTL and PLATON (Spek, 2003)
;
_computing_structure_refinement SHELXTL
_computing_structure_solution 'SHELXTL (Sheldrick, 1998)'
_diffrn_ambient_temperature 297(2)
_diffrn_detector_area_resol_mean 8.33
_diffrn_measured_fraction_theta_full 0.999
_diffrn_measured_fraction_theta_max 0.999
_diffrn_measurement_device_type
;
Bruker SMART APEX2 CCD area-detector
;
_diffrn_measurement_method \w
_diffrn_radiation_monochromator graphite
_diffrn_radiation_source 'fine-focus sealed tube'
_diffrn_radiation_type MoK\a
_diffrn_radiation_wavelength 0.71073
_diffrn_reflns_av_R_equivalents 0.0478
_diffrn_reflns_av_sigmaI/netI 0.0437
_diffrn_reflns_limit_h_max 11
_diffrn_reflns_limit_h_min -11
_diffrn_reflns_limit_k_max 22
_diffrn_reflns_limit_k_min -21
_diffrn_reflns_limit_l_max 25
_diffrn_reflns_limit_l_min -25
_diffrn_reflns_number 79612
_diffrn_reflns_theta_full 29.00
_diffrn_reflns_theta_max 29.00
_diffrn_reflns_theta_min 1.11
_diffrn_standards_number 0
_exptl_absorpt_coefficient_mu 0.195
_exptl_absorpt_correction_T_max 0.9586
_exptl_absorpt_correction_T_min 0.9208
_exptl_absorpt_correction_type multi-scan
_exptl_absorpt_process_details '(SADABS; Bruker, 2005)'
_exptl_crystal_colour Yellow
_exptl_crystal_density_diffrn 1.300
_exptl_crystal_density_method 'not measured'
_exptl_crystal_description Block
_exptl_crystal_F_000 1012
_exptl_crystal_size_max 0.43
_exptl_crystal_size_mid 0.28
_exptl_crystal_size_min 0.22
_refine_diff_density_max 0.636
_refine_diff_density_min -0.493
_refine_ls_extinction_method none
_refine_ls_goodness_of_fit_ref 1.070
_refine_ls_hydrogen_treatment constr
_refine_ls_matrix_type full
_refine_ls_number_parameters 614
_refine_ls_number_reflns 13015
_refine_ls_number_restraints 0
_refine_ls_restrained_S_all 1.070
_refine_ls_R_factor_all 0.0817
_refine_ls_R_factor_gt 0.0531
_refine_ls_shift/su_max 0.000
_refine_ls_shift/su_mean 0.000
_refine_ls_structure_factor_coef Fsqd
_refine_ls_weighting_details 'calc w=1/[\s^2^(Fo^2^)+(0.092P)^2^+0.4447P] where P=(Fo^2^+2Fc^2^)/3'
_refine_ls_weighting_scheme calc
_refine_ls_wR_factor_gt 0.1445
_refine_ls_wR_factor_ref 0.1701
_reflns_number_gt 9170
_reflns_number_total 13015
_reflns_threshold_expression I>2\s(I)
_cod_data_source_file lh2327.cif
_cod_data_source_block I
_cod_depositor_comments
;
The following automatic conversions were performed:
'_symmetry_cell_setting' value 'Triclinic' changed to 'triclinic'
according to '/home/saulius/struct/CIF-dictionaries/cif_core.dic'
dictionary named 'cif_core.dic' version 2.4.1 from 2010-06-29.

Automatic conversion script
Id: cif_fix_enum 1527 2010-12-29 10:47:43Z saulius 

The following automatic conversions were performed:

'_chemical_melting_point' value '536-538' was changed to '537.0(10)'
- the average value was taken and precision was estimated.

Automatic conversion script
Id: cif_fix_values 1646 2011-03-28 12:23:43Z adriana 

The following automatic conversions were performed:

'_chemical_melting_point' value '536-538' was changed to '537.0(10)'
- the average value was taken and precision was
estimated.

'_symmetry_cell_setting' value 'Triclinic' changed to
'triclinic' according to
/home/saulius/struct/CIF-dictionaries/cif_core.dic dictionary named
'cif_core.dic' version 2.4.1 from 2010-06-29.

Automatic conversion script
Id: cif_fix_values 1715 2011-07-08 13:25:40Z adriana 
;
_cod_database_code 2212956
_cod_database_fobs_code 2212956

loop_
_symmetry_equiv_pos_as_xyz
'x, y, z'
'-x, -y, -z'

loop_
_atom_site_type_symbol
_atom_site_label
_atom_site_fract_x
_atom_site_fract_y
_atom_site_fract_z
_atom_site_U_iso_or_equiv
_atom_site_adp_type
_atom_site_calc_flag
_atom_site_refinement_flags
_atom_site_occupancy
Cl Cl1 0.98373(7) 0.01575(3) 0.20482(3) 0.04325(15) Uani d . 1
Cl Cl2 1.02939(12) 0.19628(4) 0.19685(4) 0.0754(3) Uani d . 1
O O1A 0.65593(14) 0.63184(7) 0.12506(6) 0.0186(2) Uani d . 1
O O2A 0.95454(16) 0.40107(7) 0.12462(6) 0.0230(3) Uani d . 1
O O3A 0.70154(15) 0.48022(7) -0.09924(6) 0.0208(3) Uani d . 1
H H3AA 0.6534 0.5183 -0.1143 0.031 Uiso calc R 1
O O4A 0.56887(15) 0.61352(7) -0.09660(6) 0.0226(3) Uani d . 1
O O5A 0.39862(16) 0.65074(7) 0.21074(6) 0.0252(3) Uani d . 1
H H5AA 0.3772 0.6226 0.1711 0.038 Uiso calc R 1
O O6A 0.46565(16) 0.93883(7) 0.29685(6) 0.0230(3) Uani d . 1
H H6AA 0.4090 0.9195 0.3254 0.034 Uiso calc R 1
C C1A 0.7120(2) 0.56908(10) 0.08655(9) 0.0172(3) Uani d . 1
C C2A 0.8028(2) 0.51761(10) 0.12688(9) 0.0196(3) Uani d . 1
H H2AA 0.8240 0.5259 0.1775 0.024 Uiso calc R 1
C C3A 0.8616(2) 0.45297(10) 0.08945(9) 0.0190(3) Uani d . 1
C C4A 0.8277(2) 0.43684(10) 0.01214(9) 0.0176(3) Uani d . 1
C C5A 0.7379(2) 0.49184(10) -0.02509(9) 0.0182(3) Uani d . 1
C C6A 0.6806(2) 0.55981(10) 0.01094(8) 0.0166(3) Uani d . 1
C C7A 0.5947(2) 0.61917(10) -0.02761(8) 0.0176(3) Uani d . 1
C C8A 0.5403(2) 0.68525(10) 0.01527(9) 0.0173(3) Uani d . 1
C C9A 0.5726(2) 0.68889(10) 0.08930(9) 0.0172(3) Uani d . 1
C C10A 0.5353(2) 0.75266(10) 0.14262(9) 0.0181(3) Uani d . 1
C C11A 0.4594(2) 0.73112(10) 0.20177(9) 0.0192(3) Uani d . 1
C C12A 0.4373(2) 0.79219(10) 0.25451(9) 0.0199(3) Uani d . 1
H H12A 0.3895 0.7770 0.2942 0.024 Uiso calc R 1
C C13A 0.4868(2) 0.87594(10) 0.24762(9) 0.0190(3) Uani d . 1
C C14A 0.5614(2) 0.89931(10) 0.18925(9) 0.0211(4) Uani d . 1
H H14A 0.5950 0.9555 0.1850 0.025 Uiso calc R 1
C C15A 0.5848(2) 0.83794(10) 0.13777(9) 0.0202(3) Uani d . 1
H H15A 0.6347 0.8536 0.0988 0.024 Uiso calc R 1
C C16A 1.0233(3) 0.42394(12) 0.20002(9) 0.0278(4) Uani d . 1
H H16A 1.0965 0.3853 0.2162 0.042 Uiso calc R 1
H H16B 0.9363 0.4223 0.2283 0.042 Uiso calc R 1
H H16C 1.0831 0.4796 0.2060 0.042 Uiso calc R 1
C C17A 0.8844(2) 0.36922(10) -0.03032(9) 0.0200(3) Uani d . 1
H H17A 0.8693 0.3724 -0.0803 0.024 Uiso calc R 1
C C18A 0.9541(2) 0.30400(11) -0.00788(9) 0.0217(4) Uani d . 1
H H18A 0.9697 0.2990 0.0419 0.026 Uiso calc R 1
C C19A 1.0099(2) 0.23778(11) -0.05548(9) 0.0216(4) Uani d . 1
H H19A 1.1301 0.2439 -0.0426 0.026 Uiso calc R 1
C C20A 0.9435(3) 0.15041(12) -0.03784(12) 0.0330(4) Uani d . 1
H H20A 0.9667 0.1477 0.0138 0.049 Uiso calc R 1
H H20B 0.9955 0.1092 -0.0620 0.049 Uiso calc R 1
H H20C 0.8267 0.1395 -0.0543 0.049 Uiso calc R 1
C C21A 0.9707(2) 0.24406(12) -0.13645(10) 0.0288(4) Uani d . 1
H H21A 1.0169 0.2983 -0.1470 0.043 Uiso calc R 1
H H21B 0.8535 0.2363 -0.1518 0.043 Uiso calc R 1
H H21C 1.0170 0.2016 -0.1620 0.043 Uiso calc R 1
C C22A 0.4564(2) 0.74900(10) -0.02499(9) 0.0191(3) Uani d . 1
H H22A 0.3936 0.7772 0.0065 0.023 Uiso calc R 1
H H22B 0.3801 0.7208 -0.0672 0.023 Uiso calc R 1
C C23A 0.5796(2) 0.81300(11) -0.04946(9) 0.0222(4) Uani d . 1
H H23A 0.6855 0.7997 -0.0482 0.027 Uiso calc R 1
C C24A 0.5521(2) 0.88640(11) -0.07259(9) 0.0238(4) Uani d . 1
C C25A 0.6877(3) 0.94598(12) -0.09255(10) 0.0325(5) Uani d . 1
H H25A 0.7874 0.9212 -0.0874 0.049 Uiso calc R 1
H H25B 0.7044 0.9972 -0.0609 0.049 Uiso calc R 1
H H25C 0.6580 0.9576 -0.1421 0.049 Uiso calc R 1
C C26A 0.3859(3) 0.91378(14) -0.08242(13) 0.0411(5) Uani d . 1
H H26A 0.3139 0.8782 -0.0588 0.062 Uiso calc R 1
H H26B 0.3420 0.9101 -0.1334 0.062 Uiso calc R 1
H H26C 0.3949 0.9707 -0.0614 0.062 Uiso calc R 1
O O1B 0.75551(15) 0.06946(7) 0.38100(6) 0.0207(3) Uani d . 1
O O2B 0.89512(16) -0.20535(8) 0.37213(6) 0.0255(3) Uani d . 1
O O3B 0.77671(16) -0.08208(8) 0.59122(6) 0.0255(3) Uani d . 1
H H3BA 0.7493 -0.0383 0.6073 0.038 Uiso calc R 1
O O4B 0.69880(16) 0.06695(8) 0.59280(6) 0.0258(3) Uani d . 1
O O5B 0.50911(18) 0.10424(8) 0.26449(7) 0.0328(3) Uani d . 1
H H5BA 0.5222 0.0707 0.2948 0.049 Uiso calc R 1
O O6B 0.61997(17) 0.39220(8) 0.23232(7) 0.0285(3) Uani d . 1
H H6BA 0.5567 0.3758 0.1941 0.043 Uiso calc R 1
C C1B 0.7853(2) 0.00057(10) 0.41626(9) 0.0191(3) Uani d . 1
C C2B 0.8333(2) -0.06414(11) 0.37587(9) 0.0206(3) Uani d . 1
H H2BA 0.8503 -0.0592 0.3283 0.025 Uiso calc R 1
C C3B 0.8554(2) -0.13684(10) 0.40861(9) 0.0201(3) Uani d . 1
C C4B 0.8362(2) -0.14647(10) 0.48171(9) 0.0192(3) Uani d . 1
C C5B 0.7947(2) -0.07757(11) 0.52101(9) 0.0198(3) Uani d . 1
C C6B 0.7658(2) -0.00285(10) 0.48849(8) 0.0182(3) Uani d . 1
C C7B 0.7125(2) 0.06672(10) 0.52647(9) 0.0195(3) Uani d . 1
C C8B 0.6714(2) 0.13568(10) 0.48526(9) 0.0199(3) Uani d . 1
C C9B 0.6969(2) 0.13471(10) 0.41518(9) 0.0187(3) Uani d . 1
C C10B 0.6699(2) 0.19991(10) 0.36599(9) 0.0198(3) Uani d . 1
C C11B 0.5841(2) 0.18213(11) 0.29417(9) 0.0228(4) Uani d . 1
C C12B 0.5657(2) 0.24540(11) 0.24898(9) 0.0243(4) Uani d . 1
H H12B 0.5080 0.2328 0.2017 0.029 Uiso calc R 1
C C13B 0.6331(2) 0.32759(11) 0.27418(9) 0.0216(4) Uani d . 1
C C14B 0.7187(2) 0.34690(11) 0.34509(9) 0.0236(4) Uani d . 1
H H14B 0.7643 0.4018 0.3621 0.028 Uiso calc R 1
C C15B 0.7350(2) 0.28376(11) 0.38966(9) 0.0224(4) Uani d . 1
H H15B 0.7912 0.2971 0.4371 0.027 Uiso calc R 1
C C16B 0.9241(3) -0.19929(12) 0.29906(9) 0.0301(4) Uani d . 1
H H16D 0.9551 -0.2509 0.2804 0.045 Uiso calc R 1
H H16E 1.0111 -0.1542 0.2987 0.045 Uiso calc R 1
H H16F 0.8255 -0.1887 0.2690 0.045 Uiso calc R 1
C C17B 0.8534(2) -0.22815(11) 0.50910(9) 0.0221(4) Uani d . 1
H H17B 0.8900 -0.2664 0.4778 0.027 Uiso calc R 1
C C18B 0.8251(2) -0.25581(11) 0.57135(10) 0.0242(4) Uani d . 1
H H18B 0.7962 -0.2175 0.6052 0.029 Uiso calc R 1
C C19B 0.8351(2) -0.34309(11) 0.59288(10) 0.0271(4) Uani d . 1
H H19B 0.9296 -0.3395 0.6322 0.032 Uiso calc R 1
C C20B 0.8617(3) -0.40555(12) 0.53136(11) 0.0306(4) Uani d . 1
H H20D 0.9623 -0.3862 0.5149 0.046 Uiso calc R 1
H H20E 0.7712 -0.4102 0.4917 0.046 Uiso calc R 1
H H20F 0.8683 -0.4594 0.5490 0.046 Uiso calc R 1
C C21B 0.6816(3) -0.37415(13) 0.62342(12) 0.0369(5) Uani d . 1
H H21D 0.6692 -0.3349 0.6628 0.055 Uiso calc R 1
H H21E 0.6920 -0.4277 0.6409 0.055 Uiso calc R 1
H H21F 0.5867 -0.3794 0.5858 0.055 Uiso calc R 1
C C22B 0.6023(2) 0.20529(11) 0.52316(9) 0.0212(3) Uani d . 1
H H22C 0.5237 0.1813 0.5517 0.025 Uiso calc R 1
H H22D 0.5439 0.2354 0.4869 0.025 Uiso calc R 1
C C23B 0.7347(2) 0.26628(11) 0.57262(9) 0.0219(4) Uani d . 1
H H23B 0.8406 0.2519 0.5795 0.026 Uiso calc R 1
C C24B 0.7146(2) 0.33818(11) 0.60712(9) 0.0239(4) Uani d . 1
C C25B 0.8555(3) 0.39214(11) 0.65668(10) 0.0297(4) Uani d . 1
H H25D 0.9566 0.3716 0.6510 0.045 Uiso calc R 1
H H25E 0.8392 0.3905 0.7063 0.045 Uiso calc R 1
H H25F 0.8607 0.4488 0.6444 0.045 Uiso calc R 1
C C26B 0.5509(3) 0.36937(13) 0.60212(12) 0.0375(5) Uani d . 1
H H26D 0.4661 0.3267 0.5761 0.056 Uiso calc R 1
H H26E 0.5533 0.4187 0.5768 0.056 Uiso calc R 1
H H26F 0.5286 0.3826 0.6503 0.056 Uiso calc R 1
C C27 1.0758(4) 0.11466(15) 0.24789(12) 0.0502(6) Uani d . 1
H H27A 1.0396 0.1232 0.2944 0.060 Uiso calc R 1
H H27B 1.1943 0.1158 0.2574 0.060 Uiso calc R 1

loop_
_atom_site_aniso_label
_atom_site_aniso_U_11
_atom_site_aniso_U_22
_atom_site_aniso_U_33
_atom_site_aniso_U_12
_atom_site_aniso_U_13
_atom_site_aniso_U_23
Cl1 0.0499(3) 0.0376(3) 0.0437(3) 0.0002(2) 0.0149(3) 0.0086(2)
Cl2 0.1047(7) 0.0373(3) 0.0726(5) 0.0065(4) -0.0176(4) 0.0077(3)
O1A 0.0222(6) 0.0179(6) 0.0167(5) 0.0054(5) 0.0046(5) 0.0019(4)
O2A 0.0288(7) 0.0210(6) 0.0185(6) 0.0084(5) -0.0013(5) 0.0002(5)
O3A 0.0260(6) 0.0200(6) 0.0167(5) 0.0056(5) 0.0023(5) 0.0025(4)
O4A 0.0283(7) 0.0229(6) 0.0168(5) 0.0051(5) 0.0024(5) 0.0029(5)
O5A 0.0356(7) 0.0175(6) 0.0221(6) -0.0034(5) 0.0107(5) -0.0001(5)
O6A 0.0292(7) 0.0188(6) 0.0229(6) 0.0035(5) 0.0111(5) 0.0010(5)
C1A 0.0170(8) 0.0158(7) 0.0188(7) 0.0004(6) 0.0049(6) 0.0011(6)
C2A 0.0224(9) 0.0201(8) 0.0161(7) 0.0034(7) 0.0022(6) 0.0023(6)
C3A 0.0177(8) 0.0181(8) 0.0209(8) 0.0013(6) 0.0024(6) 0.0030(6)
C4A 0.0157(8) 0.0165(8) 0.0202(8) 0.0005(6) 0.0042(6) 0.0009(6)
C5A 0.0167(8) 0.0194(8) 0.0176(7) -0.0017(6) 0.0040(6) 0.0015(6)
C6A 0.0155(8) 0.0166(7) 0.0176(7) 0.0006(6) 0.0031(6) 0.0031(6)
C7A 0.0167(8) 0.0184(8) 0.0170(7) -0.0014(6) 0.0030(6) 0.0029(6)
C8A 0.0157(8) 0.0164(7) 0.0198(8) 0.0010(6) 0.0040(6) 0.0024(6)
C9A 0.0158(8) 0.0163(7) 0.0194(7) 0.0006(6) 0.0032(6) 0.0040(6)
C10A 0.0171(8) 0.0195(8) 0.0180(7) 0.0039(6) 0.0036(6) 0.0014(6)
C11A 0.0203(8) 0.0179(8) 0.0191(8) 0.0023(6) 0.0023(6) 0.0033(6)
C12A 0.0209(8) 0.0202(8) 0.0191(7) 0.0017(7) 0.0064(7) 0.0021(6)
C13A 0.0188(8) 0.0190(8) 0.0192(7) 0.0056(6) 0.0017(6) 0.0002(6)
C14A 0.0247(9) 0.0165(8) 0.0231(8) 0.0031(7) 0.0056(7) 0.0044(6)
C15A 0.0216(8) 0.0210(8) 0.0193(8) 0.0030(7) 0.0058(7) 0.0056(6)
C16A 0.0350(11) 0.0289(9) 0.0184(8) 0.0092(8) -0.0020(8) 0.0011(7)
C17A 0.0207(8) 0.0204(8) 0.0179(7) -0.0003(7) 0.0039(6) 0.0001(6)
C18A 0.0224(9) 0.0213(8) 0.0208(8) 0.0012(7) 0.0040(7) 0.0002(6)
C19A 0.0184(8) 0.0212(8) 0.0248(8) 0.0019(7) 0.0040(7) 0.0004(7)
C20A 0.0380(11) 0.0216(9) 0.0424(11) 0.0039(8) 0.0187(9) -0.0016(8)
C21A 0.0325(10) 0.0304(10) 0.0239(9) 0.0103(8) 0.0051(8) -0.0041(7)
C22A 0.0188(8) 0.0194(8) 0.0190(8) 0.0023(6) 0.0025(6) 0.0032(6)
C23A 0.0193(8) 0.0248(9) 0.0218(8) 0.0008(7) 0.0014(7) 0.0063(7)
C24A 0.0319(10) 0.0217(8) 0.0177(8) 0.0005(7) 0.0059(7) 0.0022(6)
C25A 0.0420(12) 0.0276(10) 0.0256(9) -0.0052(9) 0.0048(8) 0.0071(7)
C26A 0.0491(14) 0.0346(11) 0.0531(13) 0.0188(10) 0.0288(11) 0.0252(10)
O1B 0.0268(7) 0.0195(6) 0.0173(5) 0.0075(5) 0.0040(5) 0.0036(4)
O2B 0.0353(7) 0.0253(6) 0.0183(6) 0.0116(5) 0.0062(5) 0.0022(5)
O3B 0.0364(7) 0.0247(6) 0.0190(6) 0.0095(5) 0.0101(5) 0.0050(5)
O4B 0.0354(7) 0.0272(7) 0.0184(6) 0.0111(6) 0.0089(5) 0.0040(5)
O5B 0.0508(9) 0.0209(6) 0.0210(6) 0.0008(6) -0.0070(6) 0.0014(5)
O6B 0.0366(8) 0.0232(6) 0.0235(6) 0.0024(5) -0.0028(6) 0.0075(5)
C1B 0.0201(8) 0.0196(8) 0.0174(7) 0.0030(6) 0.0017(6) 0.0030(6)
C2B 0.0231(9) 0.0244(8) 0.0148(7) 0.0054(7) 0.0026(6) 0.0023(6)
C3B 0.0209(8) 0.0205(8) 0.0190(8) 0.0057(7) 0.0031(7) -0.0005(6)
C4B 0.0181(8) 0.0206(8) 0.0187(7) 0.0032(6) 0.0016(6) 0.0035(6)
C5B 0.0203(8) 0.0225(8) 0.0173(7) 0.0033(7) 0.0040(6) 0.0037(6)
C6B 0.0183(8) 0.0190(8) 0.0169(7) 0.0024(6) 0.0019(6) 0.0018(6)
C7B 0.0191(8) 0.0217(8) 0.0178(7) 0.0035(6) 0.0034(6) 0.0018(6)
C8B 0.0205(8) 0.0199(8) 0.0188(8) 0.0028(6) 0.0019(6) 0.0008(6)
C9B 0.0197(8) 0.0167(8) 0.0192(7) 0.0037(6) 0.0021(6) 0.0008(6)
C10B 0.0217(8) 0.0207(8) 0.0178(7) 0.0058(7) 0.0032(7) 0.0028(6)
C11B 0.0278(9) 0.0194(8) 0.0201(8) 0.0038(7) 0.0019(7) 0.0002(6)
C12B 0.0306(10) 0.0246(9) 0.0166(8) 0.0056(7) -0.0002(7) 0.0011(6)
C13B 0.0238(9) 0.0228(8) 0.0196(8) 0.0060(7) 0.0034(7) 0.0063(6)
C14B 0.0248(9) 0.0187(8) 0.0255(8) 0.0023(7) -0.0007(7) 0.0025(7)
C15B 0.0230(9) 0.0243(9) 0.0186(8) 0.0037(7) -0.0009(7) 0.0021(6)
C16B 0.0433(12) 0.0309(10) 0.0199(8) 0.0170(9) 0.0076(8) 0.0025(7)
C17B 0.0213(9) 0.0220(8) 0.0243(8) 0.0066(7) 0.0048(7) 0.0020(7)
C18B 0.0275(9) 0.0212(8) 0.0239(8) 0.0042(7) 0.0036(7) 0.0025(7)
C19B 0.0287(10) 0.0244(9) 0.0305(9) 0.0068(7) 0.0071(8) 0.0085(7)
C20B 0.0344(11) 0.0230(9) 0.0360(10) 0.0063(8) 0.0065(9) 0.0077(8)
C21B 0.0401(12) 0.0287(10) 0.0475(12) 0.0082(9) 0.0169(10) 0.0134(9)
C22B 0.0226(9) 0.0214(8) 0.0201(8) 0.0061(7) 0.0035(7) 0.0010(6)
C23B 0.0221(9) 0.0259(9) 0.0180(8) 0.0053(7) 0.0020(7) 0.0037(6)
C24B 0.0301(10) 0.0216(8) 0.0194(8) 0.0034(7) 0.0025(7) 0.0030(6)
C25B 0.0378(11) 0.0222(9) 0.0262(9) 0.0000(8) 0.0009(8) 0.0008(7)
C26B 0.0390(12) 0.0311(11) 0.0407(11) 0.0139(9) -0.0007(9) -0.0071(9)
C27 0.0625(17) 0.0497(14) 0.0319(11) 0.0008(12) -0.0055(11) 0.0045(10)

loop_
_atom_type_symbol
_atom_type_description
_atom_type_scat_dispersion_real
_atom_type_scat_dispersion_imag
_atom_type_scat_source
C C 0.0033 0.0016 'International Tables Vol C Tables 4.2.6.8 and 6.1.1.4'
H H 0.0000 0.0000 'International Tables Vol C Tables 4.2.6.8 and 6.1.1.4'
O O 0.0106 0.0060 'International Tables Vol C Tables 4.2.6.8 and 6.1.1.4'
Cl Cl 0.1484 0.1585 'International Tables Vol C Tables 4.2.6.8 and 6.1.1.4'

loop_
_geom_angle_atom_site_label_1
_geom_angle_atom_site_label_2
_geom_angle_atom_site_label_3
_geom_angle
_geom_angle_publ_flag
C1A O1A C9A 120.38(12) ?
C3A O2A C16A 118.53(13) ?
C5A O3A H3AA 109.5 ?
C11A O5A H5AA 109.5 ?
C13A O6A H6AA 109.5 ?
O1A C1A C2A 116.49(14) ?
O1A C1A C6A 120.82(15) ?
C2A C1A C6A 122.68(15) ?
C1A C2A C3A 118.03(15) ?
C1A C2A H2AA 121.0 ?
C3A C2A H2AA 121.0 ?
O2A C3A C2A 121.81(14) ?
O2A C3A C4A 115.58(14) ?
C2A C3A C4A 122.61(15) ?
C5A C4A C3A 116.29(15) ?
C5A C4A C17A 118.51(14) ?
C3A C4A C17A 125.16(15) ?
O3A C5A C4A 119.36(15) ?
O3A C5A C6A 117.97(14) ?
C4A C5A C6A 122.67(14) ?
C1A C6A C5A 117.61(15) ?
C1A C6A C7A 119.68(15) ?
C5A C6A C7A 122.71(14) ?
O4A C7A C6A 120.88(15) ?
O4A C7A C8A 121.57(15) ?
C6A C7A C8A 117.55(14) ?
C9A C8A C7A 119.20(15) ?
C9A C8A C22A 123.30(15) ?
C7A C8A C22A 117.46(14) ?
C8A C9A O1A 122.32(15) ?
C8A C9A C10A 127.85(15) ?
O1A C9A C10A 109.77(13) ?
C15A C10A C11A 117.76(15) ?
C15A C10A C9A 120.03(14) ?
C11A C10A C9A 122.10(14) ?
O5A C11A C12A 115.57(14) ?
O5A C11A C10A 123.38(15) ?
C12A C11A C10A 121.03(15) ?
C13A C12A C11A 119.55(15) ?
C13A C12A H12A 120.2 ?
C11A C12A H12A 120.2 ?
O6A C13A C12A 122.32(15) ?
O6A C13A C14A 116.95(14) ?
C12A C13A C14A 120.74(15) ?
C15A C14A C13A 119.13(15) ?
C15A C14A H14A 120.4 ?
C13A C14A H14A 120.4 ?
C14A C15A C10A 121.78(15) ?
C14A C15A H15A 119.1 ?
C10A C15A H15A 119.1 ?
O2A C16A H16A 109.5 ?
O2A C16A H16B 109.5 ?
H16A C16A H16B 109.5 ?
O2A C16A H16C 109.5 ?
H16A C16A H16C 109.5 ?
H16B C16A H16C 109.5 ?
C18A C17A C4A 129.66(15) n
C18A C17A H17A 115.2 ?
C4A C17A H17A 115.2 ?
C17A C18A C19A 126.06(16) ?
C17A C18A H18A 117.0 ?
C19A C18A H18A 117.0 ?
C18A C19A C21A 115.55(15) ?
C18A C19A C20A 110.31(14) ?
C21A C19A C20A 110.34(15) ?
C18A C19A H19A 106.7 ?
C21A C19A H19A 106.7 ?
C20A C19A H19A 106.7 ?
C19A C20A H20A 109.5 ?
C19A C20A H20B 109.5 ?
H20A C20A H20B 109.5 ?
C19A C20A H20C 109.5 ?
H20A C20A H20C 109.5 ?
H20B C20A H20C 109.5 ?
C19A C21A H21A 109.5 ?
C19A C21A H21B 109.5 ?
H21A C21A H21B 109.5 ?
C19A C21A H21C 109.5 ?
H21A C21A H21C 109.5 ?
H21B C21A H21C 109.5 ?
C8A C22A C23A 111.33(14) ?
C8A C22A H22A 109.4 ?
C23A C22A H22A 109.4 ?
C8A C22A H22B 109.4 ?
C23A C22A H22B 109.4 ?
H22A C22A H22B 108.0 ?
C24A C23A C22A 126.71(17) n
C24A C23A H23A 116.6 ?
C22A C23A H23A 116.6 ?
C23A C24A C26A 122.77(17) ?
C23A C24A C25A 121.36(18) ?
C26A C24A C25A 115.85(16) ?
C24A C25A H25A 109.5 ?
C24A C25A H25B 109.5 ?
H25A C25A H25B 109.5 ?
C24A C25A H25C 109.5 ?
H25A C25A H25C 109.5 ?
H25B C25A H25C 109.5 ?
C24A C26A H26A 109.5 ?
C24A C26A H26B 109.5 ?
H26A C26A H26B 109.5 ?
C24A C26A H26C 109.5 ?
H26A C26A H26C 109.5 ?
H26B C26A H26C 109.5 ?
C1B O1B C9B 120.42(13) ?
C3B O2B C16B 118.00(14) ?
C5B O3B H3BA 109.5 ?
C11B O5B H5BA 109.5 ?
C13B O6B H6BA 109.5 ?
O1B C1B C2B 116.18(14) ?
O1B C1B C6B 120.93(15) ?
C2B C1B C6B 122.88(16) ?
C1B C2B C3B 117.70(15) ?
C1B C2B H2BA 121.1 ?
C3B C2B H2BA 121.1 ?
O2B C3B C2B 122.01(15) ?
O2B C3B C4B 114.64(15) ?
C2B C3B C4B 123.34(15) ?
C5B C4B C3B 116.42(15) ?
C5B C4B C17B 125.12(15) ?
C3B C4B C17B 118.39(15) ?
O3B C5B C4B 119.52(15) ?
O3B C5B C6B 118.67(15) ?
C4B C5B C6B 121.79(15) ?
C1B C6B C5B 117.76(15) ?
C1B C6B C7B 119.48(15) ?
C5B C6B C7B 122.72(15) ?
O4B C7B C6B 121.18(15) ?
O4B C7B C8B 121.34(15) ?
C6B C7B C8B 117.46(14) ?
C9B C8B C7B 119.12(15) ?
C9B C8B C22B 123.30(15) ?
C7B C8B C22B 117.59(14) ?
C8B C9B O1B 122.35(15) ?
C8B C9B C10B 127.15(15) ?
O1B C9B C10B 110.50(13) ?
C15B C10B C11B 117.34(15) ?
C15B C10B C9B 119.81(14) ?
C11B C10B C9B 122.83(15) ?
O5B C11B C12B 115.17(15) ?
O5B C11B C10B 123.94(15) ?
C12B C11B C10B 120.85(15) ?
C11B C12B C13B 120.14(15) ?
C11B C12B H12B 119.9 ?
C13B C12B H12B 119.9 ?
O6B C13B C12B 122.85(15) ?
O6B C13B C14B 116.99(15) ?
C12B C13B C14B 120.16(15) ?
C15B C14B C13B 119.22(15) ?
C15B C14B H14B 120.4 ?
C13B C14B H14B 120.4 ?
C14B C15B C10B 122.28(15) ?
C14B C15B H15B 118.9 ?
C10B C15B H15B 118.9 ?
O2B C16B H16D 109.5 ?
O2B C16B H16E 109.5 ?
H16D C16B H16E 109.5 ?
O2B C16B H16F 109.5 ?
H16D C16B H16F 109.5 ?
H16E C16B H16F 109.5 ?
C18B C17B C4B 130.18(17) n
C18B C17B H17B 114.9 ?
C4B C17B H17B 114.9 ?
C17B C18B C19B 126.55(17) ?
C17B C18B H18B 116.7 ?
C19B C18B H18B 116.7 ?
C18B C19B C21B 109.43(16) ?
C18B C19B C20B 113.91(15) ?
C21B C19B C20B 110.96(16) ?
C18B C19B H19B 107.4 ?
C21B C19B H19B 107.4 ?
C20B C19B H19B 107.4 ?
C19B C20B H20D 109.5 ?
C19B C20B H20E 109.5 ?
H20D C20B H20E 109.5 ?
C19B C20B H20F 109.5 ?
H20D C20B H20F 109.5 ?
H20E C20B H20F 109.5 ?
C19B C21B H21D 109.5 ?
C19B C21B H21E 109.5 ?
H21D C21B H21E 109.5 ?
C19B C21B H21F 109.5 ?
H21D C21B H21F 109.5 ?
H21E C21B H21F 109.5 ?
C8B C22B C23B 112.42(15) ?
C8B C22B H22C 109.1 ?
C23B C22B H22C 109.1 ?
C8B C22B H22D 109.1 ?
C23B C22B H22D 109.1 ?
H22C C22B H22D 107.9 ?
C24B C23B C22B 126.39(17) n
C24B C23B H23B 116.8 ?
C22B C23B H23B 116.8 ?
C23B C24B C26B 123.02(17) ?
C23B C24B C25B 121.27(17) ?
C26B C24B C25B 115.67(16) ?
C24B C25B H25D 109.5 ?
C24B C25B H25E 109.5 ?
H25D C25B H25E 109.5 ?
C24B C25B H25F 109.5 ?
H25D C25B H25F 109.5 ?
H25E C25B H25F 109.5 ?
C24B C26B H26D 109.5 ?
C24B C26B H26E 109.5 ?
H26D C26B H26E 109.5 ?
C24B C26B H26F 109.5 ?
H26D C26B H26F 109.5 ?
H26E C26B H26F 109.5 ?
Cl2 C27 Cl1 113.18(13) ?
Cl2 C27 H27A 108.9 ?
Cl1 C27 H27A 108.9 ?
Cl2 C27 H27B 108.9 ?
Cl1 C27 H27B 108.9 ?
H27A C27 H27B 107.8 ?

loop_
_geom_bond_atom_site_label_1
_geom_bond_atom_site_label_2
_geom_bond_distance
_geom_bond_publ_flag
Cl1 C27 1.755(2) n
Cl2 C27 1.737(3) n
O1A C1A 1.369(2) ?
O1A C9A 1.376(2) ?
O2A C3A 1.351(2) ?
O2A C16A 1.435(2) ?
O3A C5A 1.3637(19) ?
O3A H3AA 0.8200 ?
O4A C7A 1.2675(19) n
O5A C11A 1.3666(19) ?
O5A H5AA 0.8200 ?
O6A C13A 1.3634(19) ?
O6A H6AA 0.8200 ?
C1A C2A 1.383(2) ?
C1A C6A 1.389(2) ?
C2A C3A 1.394(2) ?
C2A H2AA 0.9300 ?
C3A C4A 1.424(2) ?
C4A C5A 1.392(2) ?
C4A C17A 1.469(2) ?
C5A C6A 1.416(2) ?
C6A C7A 1.440(2) ?
C7A C8A 1.445(2) ?
C8A C9A 1.362(2) ?
C8A C22A 1.503(2) ?
C9A C10A 1.472(2) ?
C10A C15A 1.402(2) ?
C10A C11A 1.403(2) ?
C11A C12A 1.389(2) ?
C12A C13A 1.387(2) ?
C12A H12A 0.9300 ?
C13A C14A 1.392(2) ?
C14A C15A 1.380(2) ?
C14A H14A 0.9300 ?
C15A H15A 0.9300 ?
C16A H16A 0.9600 ?
C16A H16B 0.9600 ?
C16A H16C 0.9600 ?
C17A C18A 1.332(2) n
C17A H17A 0.9300 ?
C18A C19A 1.503(2) ?
C18A H18A 0.9300 ?
C19A C21A 1.511(2) ?
C19A C20A 1.531(2) ?
C19A H19A 0.9800 ?
C20A H20A 0.9600 ?
C20A H20B 0.9600 ?
C20A H20C 0.9600 ?
C21A H21A 0.9600 ?
C21A H21B 0.9600 ?
C21A H21C 0.9600 ?
C22A C23A 1.511(2) ?
C22A H22A 0.9700 ?
C22A H22B 0.9700 ?
C23A C24A 1.330(2) n
C23A H23A 0.9300 ?
C24A C26A 1.492(3) ?
C24A C25A 1.500(3) ?
C25A H25A 0.9600 ?
C25A H25B 0.9600 ?
C25A H25C 0.9600 ?
C26A H26A 0.9600 ?
C26A H26B 0.9600 ?
C26A H26C 0.9600 ?
O1B C1B 1.3688(19) ?
O1B C9B 1.371(2) ?
O2B C3B 1.359(2) ?
O2B C16B 1.433(2) ?
O3B C5B 1.3511(19) ?
O3B H3BA 0.8200 ?
O4B C7B 1.263(2) n
O5B C11B 1.364(2) ?
O5B H5BA 0.8200 ?
O6B C13B 1.360(2) ?
O6B H6BA 0.8200 ?
C1B C2B 1.378(2) ?
C1B C6B 1.390(2) ?
C2B C3B 1.388(2) ?
C2B H2BA 0.9300 ?
C3B C4B 1.419(2) ?
C4B C5B 1.395(2) ?
C4B C17B 1.470(2) ?
C5B C6B 1.426(2) ?
C6B C7B 1.437(2) ?
C7B C8B 1.451(2) ?
C8B C9B 1.359(2) ?
C8B C22B 1.505(2) ?
C9B C10B 1.469(2) ?
C10B C15B 1.403(2) ?
C10B C11B 1.406(2) ?
C11B C12B 1.386(2) ?
C12B C13B 1.389(2) ?
C12B H12B 0.9300 ?
C13B C14B 1.393(2) ?
C14B C15B 1.375(2) ?
C14B H14B 0.9300 ?
C15B H15B 0.9300 ?
C16B H16D 0.9600 ?
C16B H16E 0.9600 ?
C16B H16F 0.9600 ?
C17B C18B 1.324(2) n
C17B H17B 0.9300 ?
C18B C19B 1.507(2) ?
C18B H18B 0.9300 ?
C19B C21B 1.522(3) ?
C19B C20B 1.531(3) ?
C19B H19B 0.9800 ?
C20B H20D 0.9600 ?
C20B H20E 0.9600 ?
C20B H20F 0.9600 ?
C21B H21D 0.9600 ?
C21B H21E 0.9600 ?
C21B H21F 0.9600 ?
C22B C23B 1.514(2) ?
C22B H22C 0.9700 ?
C22B H22D 0.9700 ?
C23B C24B 1.327(2) n
C23B H23B 0.9300 ?
C24B C26B 1.502(3) ?
C24B C25B 1.503(2) ?
C25B H25D 0.9600 ?
C25B H25E 0.9600 ?
C25B H25F 0.9600 ?
C26B H26D 0.9600 ?
C26B H26E 0.9600 ?
C26B H26F 0.9600 ?
C27 H27A 0.9700 ?
C27 H27B 0.9700 ?

loop_
_geom_hbond_atom_site_label_D
_geom_hbond_atom_site_label_H
_geom_hbond_atom_site_label_A
_geom_hbond_site_symmetry_A
_geom_hbond_distance_DH
_geom_hbond_distance_HA
_geom_hbond_distance_DA
_geom_hbond_angle_DHA
_geom_hbond_publ_flag
O3A H3AA O4A 1_555 0.82 1.8006 2.5440(17) 150 y
O5A H5AA O1A 1_555 0.82 2.5867 2.8988(17) 104 y
O5A H5AA O3A 2_665 0.82 2.0209 2.7958(16) 158 y
O6A H6AA O4B 2_666 0.82 1.9023 2.6499(17) 151 y
O3B H3BA O4B 1_555 0.82 1.8350 2.5733(18) 149 y
O5B H5BA O1B 1_555 0.82 2.3200 2.8865(18) 127 y
O5B H5BA O6A 1_545 0.82 2.1292 2.7810(17) 136 y
O6B H6BA O4A 2_665 0.82 1.9838 2.7520(17) 156 y
C17A H17A O3A 1_555 0.93 2.3817 2.764(2) 104 y
C17B H17B O2B 1_555 0.93 2.2819 2.686(2) 106 y
C18A H18A O2A 1_555 0.93 2.1994 2.824(2) 124 y
C18B H18B O3B 1_555 0.93 2.2494 2.892(2) 126 y
C23B H23B O2B 2_756 0.93 2.4719 3.381(2) 166 y
C25A H25C O5B 2_665 0.96 2.5371 3.353(2) 143 y
C16B H16F Cg3 1_545 0.96 2.7640 3.709(2) 168 y
C19A H19A Cg1 2_765 0.98 2.7601 3.4928(18) 132 y
C21A H21B Cg3 2_665 0.96 2.9981 3.9497(19) 172 y
C21B H21D Cg4 2_656 0.96 3.0801 3.717(3) 125 y
C22B H22C Cg2 2_656 0.97 3.1092 3.9588(19) 147 y

loop_
_geom_torsion_atom_site_label_1
_geom_torsion_atom_site_label_2
_geom_torsion_atom_site_label_3
_geom_torsion_atom_site_label_4
_geom_torsion
_geom_torsion_publ_flag
C9A O1A C1A C2A 176.31(14) ?
C9A O1A C1A C6A -2.5(2) ?
O1A C1A C2A C3A 179.91(14) ?
C6A C1A C2A C3A -1.3(2) ?
C16A O2A C3A C2A -13.6(2) n
C16A O2A C3A C4A 166.67(15) ?
C1A C2A C3A O2A 178.43(15) ?
C1A C2A C3A C4A -1.9(2) ?
O2A C3A C4A C5A -177.44(14) ?
C2A C3A C4A C5A 2.9(2) ?
O2A C3A C4A C17A 0.5(2) ?
C2A C3A C4A C17A -179.23(15) ?
C3A C4A C5A O3A 179.76(13) ?
C17A C4A C5A O3A 1.7(2) ?
C3A C4A C5A C6A -0.7(2) ?
C17A C4A C5A C6A -178.81(14) ?
O1A C1A C6A C5A -178.00(13) ?
C2A C1A C6A C5A 3.3(2) ?
O1A C1A C6A C7A 2.9(2) ?
C2A C1A C6A C7A -175.78(15) ?
O3A C5A C6A C1A 177.31(14) ?
C4A C5A C6A C1A -2.2(2) ?
O3A C5A C6A C7A -3.7(2) ?
C4A C5A C6A C7A 176.85(15) ?
C1A C6A C7A O4A 177.88(15) ?
C5A C6A C7A O4A -1.1(2) ?
C1A C6A C7A C8A -1.8(2) ?
C5A C6A C7A C8A 179.18(14) ?
O4A C7A C8A C9A -179.41(15) ?
C6A C7A C8A C9A 0.3(2) ?
O4A C7A C8A C22A -1.9(2) ?
C6A C7A C8A C22A 177.77(14) ?
C7A C8A C9A O1A 0.2(2) ?
C22A C8A C9A O1A -177.15(14) ?
C7A C8A C9A C10A 176.90(15) ?
C22A C8A C9A C10A -0.4(3) ?
C1A O1A C9A C8A 0.9(2) ?
C1A O1A C9A C10A -176.35(13) ?
C8A C9A C10A C15A -51.7(2) ?
O1A C9A C10A C15A 125.35(16) ?
C8A C9A C10A C11A 132.19(18) ?
O1A C9A C10A C11A -50.8(2) ?
C15A C10A C11A O5A 176.73(16) ?
C9A C10A C11A O5A -7.1(3) ?
C15A C10A C11A C12A -1.3(2) ?
C9A C10A C11A C12A 174.87(15) ?
O5A C11A C12A C13A -176.42(15) ?
C10A C11A C12A C13A 1.8(3) ?
C11A C12A C13A O6A 178.79(15) ?
C11A C12A C13A C14A -1.3(3) ?
O6A C13A C14A C15A -179.69(15) ?
C12A C13A C14A C15A 0.4(3) ?
C13A C14A C15A C10A 0.1(3) ?
C11A C10A C15A C14A 0.4(3) ?
C9A C10A C15A C14A -175.88(16) ?
C5A C4A C17A C18A -171.25(17) n
C3A C4A C17A C18A 10.9(3) ?
C4A C17A C18A C19A -179.44(16) ?
C17A C18A C19A C21A -4.6(3) ?
C17A C18A C19A C20A -130.56(19) ?
C9A C8A C22A C23A 98.86(19) ?
C7A C8A C22A C23A -78.52(18) n
C8A C22A C23A C24A -165.11(17) ?
C22A C23A C24A C26A -4.3(3) ?
C22A C23A C24A C25A 177.48(16) ?
C9B O1B C1B C2B 175.74(15) ?
C9B O1B C1B C6B -3.6(2) ?
O1B C1B C2B C3B -176.38(15) ?
C6B C1B C2B C3B 3.0(3) ?
C16B O2B C3B C2B 3.7(2) n
C16B O2B C3B C4B -177.15(15) ?
C1B C2B C3B O2B 176.91(16) ?
C1B C2B C3B C4B -2.1(3) ?
O2B C3B C4B C5B -179.77(14) ?
C2B C3B C4B C5B -0.7(3) ?
O2B C3B C4B C17B -2.6(2) ?
C2B C3B C4B C17B 176.52(16) ?
C3B C4B C5B O3B -179.14(15) ?
C17B C4B C5B O3B 3.9(3) ?
C3B C4B C5B C6B 2.7(2) ?
C17B C4B C5B C6B -174.23(16) ?
O1B C1B C6B C5B 178.32(14) ?
C2B C1B C6B C5B -1.0(3) ?
O1B C1B C6B C7B 0.4(2) ?
C2B C1B C6B C7B -178.90(15) ?
O3B C5B C6B C1B 179.89(15) ?
C4B C5B C6B C1B -2.0(2) ?
O3B C5B C6B C7B -2.3(2) ?
C4B C5B C6B C7B 175.83(16) ?
C1B C6B C7B O4B -177.61(16) ?
C5B C6B C7B O4B 4.6(3) ?
C1B C6B C7B C8B 3.8(2) ?
C5B C6B C7B C8B -173.95(15) ?
O4B C7B C8B C9B 176.38(16) ?
C6B C7B C8B C9B -5.1(2) ?
O4B C7B C8B C22B -3.5(2) ?
C6B C7B C8B C22B 175.07(14) ?
C7B C8B C9B O1B 2.1(2) ?
C22B C8B C9B O1B -178.06(15) ?
C7B C8B C9B C10B -177.18(16) ?
C22B C8B C9B C10B 2.7(3) ?
C1B O1B C9B C8B 2.4(2) ?
C1B O1B C9B C10B -178.27(13) ?
C8B C9B C10B C15B 49.6(3) ?
O1B C9B C10B C15B -129.71(17) ?
C8B C9B C10B C11B -132.1(2) ?
O1B C9B C10B C11B 48.5(2) ?
C15B C10B C11B O5B -177.56(17) ?
C9B C10B C11B O5B 4.2(3) ?
C15B C10B C11B C12B 0.2(3) ?
C9B C10B C11B C12B -178.12(17) ?
O5B C11B C12B C13B 178.27(17) ?
C10B C11B C12B C13B 0.4(3) ?
C11B C12B C13B O6B 179.59(17) ?
C11B C12B C13B C14B -0.3(3) ?
O6B C13B C14B C15B 179.86(16) ?
C12B C13B C14B C15B -0.2(3) ?
C13B C14B C15B C10B 0.8(3) ?
C11B C10B C15B C14B -0.7(3) ?
C9B C10B C15B C14B 177.61(17) ?
C5B C4B C17B C18B 4.8(3) n
C3B C4B C17B C18B -172.17(19) ?
C4B C17B C18B C19B 175.46(18) ?
C17B C18B C19B C21B -132.2(2) ?
C17B C18B C19B C20B -7.3(3) ?
C9B C8B C22B C23B -100.35(19) ?
C7B C8B C22B C23B 79.52(19) n
C8B C22B C23B C24B 172.49(16) ?
C22B C23B C24B C26B 0.7(3) ?
C22B C23B C24B C25B 178.12(16) ?

loop_
_cod_related_entry_id
_cod_related_entry_database
_cod_related_entry_code
1 ChemSpider 26231226
